data_4504122
loop_
_publ_author_name
'Fu, Ruibiao'
'Hu, Shengmin'
'Wu, Xintao'

_publ_section_title
;
 Mix-Solvothermal Syntheses, Characterization, and Properties of New Zinc
 Diphosphonates with Zn&#x2212;O&#x2212;P Chains, Layers, and 3D
 Frameworks
;
_journal_issue 6
_journal_name_full 'Crystal Growth &amp; Design'
_journal_page_first 1134
_journal_paper_doi 10.1021/cg060833m
_journal_volume 7
_journal_year 2007
_chemical_formula_sum 'C4 H10 K2 O12 P4 Zn2'
_chemical_formula_weight 582.94
_chemical_name_systematic
; 
 ? 
;
_space_group_IT_number 2
_symmetry_cell_setting triclinic
_symmetry_space_group_name_Hall '-P 1'
_symmetry_space_group_name_H-M 'P -1'
_atom_sites_solution_hydrogens geom
_atom_sites_solution_primary direct
_atom_sites_solution_secondary difmap
_audit_creation_method SHELXL-97
_cell_angle_alpha 88.608(2)
_cell_angle_beta 81.726(2)
_cell_angle_gamma 88.466(2)
_cell_formula_units_Z 2
_cell_length_a 8.2032(3)
_cell_length_b 9.1710(4)
_cell_length_c 10.2152(3)
_cell_measurement_reflns_used 62
_cell_measurement_temperature 293(2)
_cell_measurement_theta_max 25.17
_cell_measurement_theta_min 2.02
_cell_volume 760.07(5)
_computing_cell_refinement 'Siemens SMART'
_computing_data_collection 'Siemens SMART'
_computing_data_reduction 'Siemens XPREP'
_computing_molecular_graphics 'Bruker SHELXTL'
_computing_publication_material 'Bruker SHELXTL'
_computing_structure_refinement 'Siemens SHELXTL'
_computing_structure_solution 'Siemens SHELXTL'
_diffrn_ambient_temperature 293(2)
_diffrn_measured_fraction_theta_full 0.973
_diffrn_measured_fraction_theta_max 0.973
_diffrn_measurement_device_type 'CCD area detector'
_diffrn_measurement_method 'phi and omega scans'
_diffrn_radiation_monochromator graphite
_diffrn_radiation_source 'fine-focus sealed tube'
_diffrn_radiation_type MoK\a
_diffrn_radiation_wavelength 0.71073
_diffrn_reflns_av_R_equivalents 0.0216
_diffrn_reflns_av_sigmaI/netI 0.0292
_diffrn_reflns_limit_h_max 9
_diffrn_reflns_limit_h_min -7
_diffrn_reflns_limit_k_max 10
_diffrn_reflns_limit_k_min -10
_diffrn_reflns_limit_l_max 10
_diffrn_reflns_limit_l_min -12
_diffrn_reflns_number 4010
_diffrn_reflns_theta_full 25.17
_diffrn_reflns_theta_max 25.17
_diffrn_reflns_theta_min 2.02
_diffrn_standards_decay_% none
_diffrn_standards_interval_count none
_diffrn_standards_interval_time none
_diffrn_standards_number none
_exptl_absorpt_coefficient_mu 4.184
_exptl_absorpt_correction_T_max 1.0000
_exptl_absorpt_correction_T_min .7729
_exptl_absorpt_correction_type empirical
_exptl_absorpt_process_details 'SADABS (Sheldrick, 1996)'
_exptl_crystal_colour COLORLESS
_exptl_crystal_density_diffrn 2.547
_exptl_crystal_density_method 'not measured'
_exptl_crystal_description PRISM
_exptl_crystal_F_000 576
_exptl_crystal_size_max .30
_exptl_crystal_size_mid .22
_exptl_crystal_size_min .20
_refine_diff_density_max 0.595
_refine_diff_density_min -0.858
_refine_diff_density_rms 0.154
_refine_ls_extinction_method none
_refine_ls_goodness_of_fit_ref 1.275
_refine_ls_hydrogen_treatment mixed
_refine_ls_matrix_type full
_refine_ls_number_parameters 217
_refine_ls_number_reflns 2653
_refine_ls_number_restraints 0
_refine_ls_restrained_S_all 1.275
_refine_ls_R_factor_gt 0.0419
_refine_ls_shift/su_max 0.000
_refine_ls_shift/su_mean 0.000
_refine_ls_structure_factor_coef Fsqd
_refine_ls_weighting_details calc
_refine_ls_weighting_scheme calc
_refine_ls_wR_factor_gt 0.1041
_refine_ls_wR_factor_ref 0.1061
_reflns_number_gt 2533
_reflns_number_total 2653
_reflns_threshold_expression >2sigma(I)
_cod_data_source_file cg060833mrom20061123_040212.cif
_cod_data_source_block 2
_cod_original_sg_symbol_H-M P-1
_cod_database_code 4504122
_refine_ls_r_factor_ref 0.0449

loop_
_symmetry_equiv_pos_as_xyz
'x, y, z'
'-x, -y, -z'

loop_
_atom_site_label
_atom_site_type_symbol
_atom_site_fract_x
_atom_site_fract_y
_atom_site_fract_z
_atom_site_U_iso_or_equiv
_atom_site_adp_type
_atom_site_occupancy
_atom_site_symmetry_multiplicity
_atom_site_calc_flag
_atom_site_refinement_flags
Zn1 Zn 0.26224(7) -0.28797(7) -0.16592(6) 0.01050(18) Uani 1 1 d .
Zn2 Zn 0.24239(7) -0.20220(7) 0.33213(6) 0.01048(17) Uani 1 1 d .
K1 K 0.25244(19) 0.43916(14) 0.08618(13) 0.0239(3) Uani 1 1 d .
K2 K 0.25320(18) -0.92966(15) -0.41097(13) 0.0241(3) Uani 1 1 d .
P1 P 0.02463(17) -0.21395(15) 0.10265(13) 0.0095(3) Uani 1 1 d .
P2 P 0.02819(17) -0.29988(15) -0.38747(13) 0.0103(3) Uani 1 1 d .
P3 P 0.46895(16) -0.55861(15) -0.28592(13) 0.0091(3) Uani 1 1 d .
P4 P 0.45599(17) 0.05688(15) 0.21223(13) 0.0095(3) Uani 1 1 d .
O1 O 0.0552(5) -0.1622(4) 0.2374(4) 0.0136(8) Uani 1 1 d .
O2 O 0.1804(5) -0.2739(4) 0.0219(4) 0.0139(8) Uani 1 1 d .
O3 O -0.1055(5) -0.3341(4) 0.1179(4) 0.0186(9) Uani 1 1 d .
H1 H -0.1771 -0.3153 0.1802 0.028 Uiso 1 1 calc R
O4 O -0.1458(5) -0.2370(5) -0.3954(4) 0.0228(10) Uani 1 1 d .
H2 H -0.1944 -0.2245 -0.3204 0.034 Uiso 1 1 calc R
O5 O 0.0637(5) -0.3002(4) -0.2450(4) 0.0152(8) Uani 1 1 d .
O6 O 0.1544(5) -0.2163(4) -0.4805(4) 0.0185(9) Uani 1 1 d .
O7 O 0.4126(5) -0.4558(4) -0.1710(4) 0.0131(8) Uani 1 1 d .
O8 O 0.6398(5) -0.6212(4) -0.2722(4) 0.0144(8) Uani 1 1 d .
O9 O 0.3429(5) -0.6769(4) -0.2933(4) 0.0166(8) Uani 1 1 d .
O10 O 0.3944(5) -0.0418(4) 0.3307(4) 0.0143(8) Uani 1 1 d .
O11 O 0.6252(5) 0.1118(4) 0.2290(4) 0.0144(8) Uani 1 1 d .
O12 O 0.3322(5) 0.1826(4) 0.1958(4) 0.0170(9) Uani 1 1 d .
C1 C -0.0583(7) -0.0636(6) 0.0149(6) 0.0158(12) Uani 1 1 d .
H4 H -0.0861 -0.0984 -0.0679 0.019 Uiso 1 1 calc R
H3 H -0.1594 -0.0285 0.0669 0.019 Uiso 1 1 calc R
C2 C 0.0266(7) -0.4889(6) -0.4321(6) 0.0152(12) Uani 1 1 d .
H6 H 0.1362 -0.5313 -0.4321 0.018 Uiso 1 1 calc R
H5 H -0.0477 -0.5408 -0.3655 0.018 Uiso 1 1 calc R
C3 C 0.4870(7) -0.4546(6) -0.4371(5) 0.0135(11) Uani 1 1 d .
H8 H 0.3879 -0.3946 -0.4374 0.016 Uiso 1 1 calc R
H7 H 0.5788 -0.3896 -0.4397 0.016 Uiso 1 1 calc R
C4 C 0.4759(7) -0.0461(6) 0.0632(5) 0.0138(11) Uani 1 1 d .
H10 H 0.5585 -0.1230 0.0678 0.017 Uiso 1 1 calc R
H9 H 0.3719 -0.0920 0.0580 0.017 Uiso 1 1 calc R

loop_
_atom_site_aniso_label
_atom_site_aniso_U_11
_atom_site_aniso_U_22
_atom_site_aniso_U_33
_atom_site_aniso_U_23
_atom_site_aniso_U_13
_atom_site_aniso_U_12
Zn1 0.0114(3) 0.0100(3) 0.0097(3) 0.0007(2) -0.0003(2) -0.0008(2)
Zn2 0.0113(3) 0.0098(3) 0.0100(3) 0.0006(2) -0.0002(2) -0.0011(2)
K1 0.0388(8) 0.0149(6) 0.0200(7) 0.0030(5) -0.0114(6) -0.0025(6)
K2 0.0360(8) 0.0195(7) 0.0182(7) -0.0004(5) -0.0087(6) 0.0025(6)
P1 0.0105(7) 0.0097(6) 0.0084(6) 0.0004(5) -0.0013(5) -0.0005(5)
P2 0.0113(7) 0.0112(7) 0.0088(7) 0.0001(5) -0.0023(5) -0.0017(5)
P3 0.0096(6) 0.0094(7) 0.0079(6) -0.0002(5) 0.0001(5) 0.0002(5)
P4 0.0101(7) 0.0098(7) 0.0083(6) 0.0011(5) -0.0003(5) -0.0017(5)
O1 0.0143(19) 0.017(2) 0.0102(19) -0.0027(15) -0.0029(15) 0.0042(15)
O2 0.015(2) 0.015(2) 0.0116(19) 0.0020(15) -0.0026(15) 0.0032(16)
O3 0.020(2) 0.021(2) 0.014(2) -0.0034(17) 0.0030(16) -0.0094(17)
O4 0.017(2) 0.038(3) 0.013(2) -0.0019(18) -0.0031(16) 0.0134(19)
O5 0.0126(19) 0.022(2) 0.0109(19) 0.0018(16) -0.0031(15) -0.0028(16)
O6 0.024(2) 0.020(2) 0.0105(19) -0.0008(16) 0.0030(17) -0.0102(17)
O7 0.018(2) 0.0116(19) 0.0094(18) 0.0004(15) -0.0006(15) 0.0019(15)
O8 0.0121(19) 0.0134(19) 0.018(2) -0.0033(16) -0.0030(16) 0.0036(15)
O9 0.016(2) 0.016(2) 0.018(2) -0.0028(16) 0.0000(16) -0.0050(16)
O10 0.017(2) 0.0125(19) 0.014(2) 0.0012(15) -0.0021(16) -0.0038(16)
O11 0.013(2) 0.0118(19) 0.019(2) 0.0038(16) -0.0030(16) -0.0051(15)
O12 0.016(2) 0.018(2) 0.016(2) 0.0048(16) 0.0007(16) 0.0042(16)
C1 0.013(3) 0.016(3) 0.019(3) 0.001(2) -0.005(2) 0.000(2)
C2 0.021(3) 0.009(3) 0.017(3) 0.000(2) -0.006(2) -0.004(2)
C3 0.016(3) 0.012(3) 0.012(3) 0.002(2) -0.001(2) 0.000(2)
C4 0.013(3) 0.016(3) 0.013(3) -0.004(2) -0.002(2) 0.000(2)

loop_
_atom_type_symbol
_atom_type_description
_atom_type_scat_dispersion_real
_atom_type_scat_dispersion_imag
_atom_type_scat_source
C C 0.0033 0.0016 'International Tables Vol C Tables 4.2.6.8 and 6.1.1.4'
H H 0.0000 0.0000 'International Tables Vol C Tables 4.2.6.8 and 6.1.1.4'
O O 0.0106 0.0060 'International Tables Vol C Tables 4.2.6.8 and 6.1.1.4'
P P 0.1023 0.0942 'International Tables Vol C Tables 4.2.6.8 and 6.1.1.4'
K K 0.2009 0.2494 'International Tables Vol C Tables 4.2.6.8 and 6.1.1.4'
Zn Zn 0.2839 1.4301 'International Tables Vol C Tables 4.2.6.8 and 6.1.1.4'

loop_
_geom_angle_atom_site_label_1
_geom_angle_atom_site_label_2
_geom_angle_atom_site_label_3
_geom_angle
_geom_angle_site_symmetry_1
_geom_angle_site_symmetry_3
O5 Zn1 O11 109.19(16) . 2_655
O5 Zn1 O7 119.29(17) . .
O11 Zn1 O7 111.86(16) 2_655 .
O5 Zn1 O2 103.17(16) . .
O11 Zn1 O2 109.95(17) 2_655 .
O7 Zn1 O2 102.53(16) . .
O5 Zn1 K1 108.04(12) . 1_545
O11 Zn1 K1 141.43(12) 2_655 1_545
O7 Zn1 K1 55.44(11) . 1_545
O2 Zn1 K1 50.97(11) . 1_545
O5 Zn1 K2 74.01(12) . 1_565
O11 Zn1 K2 35.21(12) 2_655 1_565
O7 Zn1 K2 131.48(11) . 1_565
O2 Zn1 K2 120.39(11) . 1_565
K1 Zn1 K2 171.25(3) 1_545 1_565
O8 Zn2 O6 111.45(17) 2_645 1_556
O8 Zn2 O1 111.41(16) 2_645 .
O6 Zn2 O1 106.75(17) 1_556 .
O8 Zn2 O10 110.47(16) 2_645 .
O6 Zn2 O10 101.16(16) 1_556 .
O1 Zn2 O10 115.09(16) . .
O8 Zn2 K2 138.16(12) 2_645 1_566
O6 Zn2 K2 51.65(12) 1_556 1_566
O1 Zn2 K2 110.29(11) . 1_566
O10 Zn2 K2 52.23(12) . 1_566
O12 K1 O3 98.48(13) . 2
O12 K1 O2 168.37(13) . 1_565
O3 K1 O2 92.63(13) 2 1_565
O12 K1 O8 97.54(13) . 2_655
O3 K1 O8 163.60(13) 2 2_655
O2 K1 O8 71.18(12) 1_565 2_655
O12 K1 O7 123.06(12) . 1_565
O3 K1 O7 68.30(11) 2 1_565
O2 K1 O7 64.46(11) 1_565 1_565
O8 K1 O7 105.42(12) 2_655 1_565
O12 K1 O7 70.34(12) . 2_655
O3 K1 O7 139.90(12) 2 2_655
O2 K1 O7 103.08(12) 1_565 2_655
O8 K1 O7 50.62(11) 2_655 2_655
O7 K1 O7 85.48(11) 1_565 2_655
O12 K1 O5 70.12(11) . 2
O3 K1 O5 79.33(11) 2 2
O2 K1 O5 108.94(12) 1_565 2
O8 K1 O5 102.97(11) 2_655 2
O7 K1 O5 146.15(11) 1_565 2
O7 K1 O5 127.34(11) 2_655 2
O12 K1 P3 80.48(10) . 2_655
O3 K1 P3 165.11(10) 2 2_655
O2 K1 P3 89.65(9) 1_565 2_655
O8 K1 P3 25.17(8) 2_655 2_655
O7 K1 P3 99.65(9) 1_565 2_655
O7 K1 P3 26.00(7) 2_655 2_655
O5 K1 P3 113.78(8) 2 2_655
O12 K1 Zn1 156.05(10) . 1_565
O3 K1 Zn1 71.29(9) 2 1_565
O2 K1 Zn1 33.13(8) 1_565 1_565
O8 K1 Zn1 95.06(9) 2_655 1_565
O7 K1 Zn1 33.27(8) 1_565 1_565
O7 K1 Zn1 103.08(8) 2_655 1_565
O5 K1 Zn1 126.40(8) 2 1_565
P3 K1 Zn1 103.78(4) 2_655 1_565
O12 K1 P1 150.98(10) . 1_565
O3 K1 P1 94.86(10) 2 1_565
O2 K1 P1 22.48(8) 1_565 1_565
O8 K1 P1 69.20(8) 2_655 1_565
O7 K1 P1 85.83(8) 1_565 1_565
O7 K1 P1 113.57(8) 2_655 1_565
O5 K1 P1 87.34(8) 2 1_565
P3 K1 P1 92.86(4) 2_655 1_565
Zn1 K1 P1 52.97(3) 1_565 1_565
O12 K1 P2 61.99(9) . 2
O3 K1 P2 101.94(9) 2 2
O2 K1 P2 112.40(9) 1_565 2
O8 K1 P2 82.56(9) 2_655 2
O7 K1 P2 169.00(9) 1_565 2
O7 K1 P2 105.50(8) 2_655 2
O5 K1 P2 23.10(7) 2 2
P3 K1 P2 90.74(4) 2_655 2
Zn1 K1 P2 140.27(5) 1_565 2
P1 K1 P2 90.11(4) 1_565 2
O12 K1 P1 85.42(10) . 2
O3 K1 P1 19.20(8) 2 2
O2 K1 P1 104.47(9) 1_565 2
O8 K1 P1 162.20(10) 2_655 2
O7 K1 P1 87.23(8) 1_565 2
O7 K1 P1 144.97(9) 2_655 2
O5 K1 P1 61.42(8) 2 2
P3 K1 P1 165.87(5) 2_655 2
Zn1 K1 P1 88.78(4) 1_565 2
P1 K1 P1 99.98(4) 1_565 2
P2 K1 P1 83.40(4) 2 2
O4 K2 O11 175.69(13) 2_544 2_645
O4 K2 O9 89.52(14) 2_544 .
O11 K2 O9 93.35(12) 2_645 .
O4 K2 O6 100.63(14) 2_544 1_545
O11 K2 O6 76.82(12) 2_645 1_545
O9 K2 O6 168.69(13) . 1_545
O4 K2 O10 70.38(12) 2_544 1_544
O11 K2 O10 105.31(12) 2_645 1_544
O9 K2 O10 126.85(12) . 1_544
O6 K2 O10 62.25(11) 1_545 1_544
O4 K2 O1 87.11(12) 2_544 2_545
O11 K2 O1 96.69(12) 2_645 2_545
O9 K2 O1 76.46(11) . 2_545
O6 K2 O1 98.89(12) 1_545 2_545
O10 K2 O1 145.78(12) 1_544 2_545
O4 K2 O10 129.19(13) 2_544 2_645
O11 K2 O10 49.55(11) 2_645 2_645
O9 K2 O10 67.76(11) . 2_645
O6 K2 O10 108.49(12) 1_545 2_645
O10 K2 O10 87.47(11) 1_544 2_645
O1 K2 O10 126.59(11) 2_545 2_645
O4 K2 P4 154.82(11) 2_544 2_645
O11 K2 P4 24.53(8) 2_645 2_645
O9 K2 P4 76.31(9) . 2_645
O6 K2 P4 95.87(10) 1_545 2_645
O10 K2 P4 101.46(9) 1_544 2_645
O1 K2 P4 109.08(8) 2_545 2_645
O10 K2 P4 25.81(7) 2_645 2_645
O4 K2 Zn2 79.08(10) 2_544 1_544
O11 K2 Zn2 97.18(9) 2_645 1_544
O9 K2 Zn2 158.44(10) . 1_544
O6 K2 Zn2 31.73(8) 1_545 1_544
O10 K2 Zn2 31.85(8) 1_544 1_544
O1 K2 Zn2 120.61(9) 2_545 1_544
O10 K2 Zn2 105.58(8) 2_645 1_544
P4 K2 Zn2 106.92(4) 2_645 1_544
O4 K2 P1 101.25(10) 2_544 2_545
O11 K2 P1 82.97(9) 2_645 2_545
O9 K2 P1 61.15(9) . 2_545
O6 K2 P1 111.39(9) 1_545 2_545
O10 K2 P1 167.11(9) 1_544 2_545
O1 K2 P1 21.33(7) 2_545 2_545
O10 K2 P1 105.38(8) 2_645 2_545
P4 K2 P1 90.14(4) 2_645 2_545
Zn2 K2 P1 138.81(5) 1_544 2_545
O4 K2 P2 18.04(9) 2_544 2_544
O11 K2 P2 164.75(10) 2_645 2_544
O9 K2 P2 90.36(9) . 2_544
O6 K2 P2 97.75(10) 1_545 2_544
O10 K2 P2 84.04(8) 1_544 2_544
O1 K2 P2 69.82(8) 2_545 2_544
O10 K2 P2 144.55(9) 2_645 2_544
P4 K2 P2 166.34(5) 2_645 2_544
Zn2 K2 P2 84.40(4) 1_544 2_544
P1 K2 P2 85.90(4) 2_545 2_544
O4 K2 Zn1 155.39(11) 2_544 1_545
O11 K2 Zn1 23.95(8) 2_645 1_545
O9 K2 Zn1 112.01(9) . 1_545
O6 K2 Zn1 57.04(8) 1_545 1_545
O10 K2 Zn1 103.08(8) 1_544 1_545
O1 K2 Zn1 86.61(8) 2_545 1_545
O10 K2 Zn1 72.47(7) 2_645 1_545
P4 K2 Zn1 48.35(3) 2_645 1_545
Zn2 K2 Zn1 83.75(3) 1_544 1_545
P1 K2 Zn1 80.37(3) 2_545 1_545
P2 K2 Zn1 142.98(5) 2_544 1_545
O2 P1 O1 112.1(2) . .
O2 P1 O3 108.2(2) . .
O1 P1 O3 110.9(2) . .
O2 P1 C1 110.0(2) . .
O1 P1 C1 108.8(3) . .
O3 P1 C1 106.8(3) . .
O2 P1 K1 44.24(15) . 1_545
O1 P1 K1 100.52(15) . 1_545
O3 P1 K1 73.68(17) . 1_545
C1 P1 K1 147.8(2) . 1_545
O2 P1 K2 157.10(16) . 2_545
O1 P1 K2 45.51(15) . 2_545
O3 P1 K2 81.41(16) . 2_545
C1 P1 K2 85.9(2) . 2_545
K1 P1 K2 125.12(5) 1_545 2_545
O2 P1 K1 92.27(16) . 2
O1 P1 K1 145.85(16) . 2
O3 P1 K1 35.98(15) . 2
C1 P1 K1 83.01(19) . 2
K1 P1 K1 80.02(4) 1_545 2
K2 P1 K1 106.39(4) 2_545 2
O6 P2 O5 112.3(2) . .
O6 P2 O4 110.2(3) . .
O5 P2 O4 110.3(2) . .
O6 P2 C2 111.3(3) . .
O5 P2 C2 106.0(2) . .
O4 P2 C2 106.5(3) . .
O6 P2 K1 164.26(17) . 2
O5 P2 K1 53.87(15) . 2
O4 P2 K1 72.45(17) . 2
C2 P2 K1 81.77(19) . 2
O6 P2 K2 79.00(18) . 2_544
O5 P2 K2 134.91(17) . 2_544
O4 P2 K2 33.01(17) . 2_544
C2 P2 K2 109.77(19) . 2_544
K1 P2 K2 105.41(5) 2 2_544
O8 P3 O9 112.8(2) . .
O8 P3 O7 109.2(2) . .
O9 P3 O7 111.2(2) . .
O8 P3 C3 107.2(2) . .
O9 P3 C3 107.8(2) . .
O7 P3 C3 108.5(2) . .
O8 P3 K1 51.64(15) . 2_655
O9 P3 K1 141.69(17) . 2_655
O7 P3 K1 59.18(15) . 2_655
C3 P3 K1 110.33(19) . 2_655
O11 P4 O10 108.8(2) . .
O11 P4 O12 112.2(2) . .
O10 P4 O12 111.3(2) . .
O11 P4 C4 108.4(2) . .
O10 P4 C4 109.5(2) . .
O12 P4 C4 106.6(2) . .
O11 P4 K2 48.44(15) . 2_645
O10 P4 K2 62.73(15) . 2_645
O12 P4 K2 142.78(17) . 2_645
C4 P4 K2 109.89(19) . 2_645
P1 O1 Zn2 129.7(2) . .
P1 O1 K2 113.16(19) . 2_545
Zn2 O1 K2 114.03(15) . 2_545
P1 O2 Zn1 135.2(2) . .
P1 O2 K1 113.3(2) . 1_545
Zn1 O2 K1 95.90(15) . 1_545
P1 O3 K1 124.8(2) . 2
P2 O4 K2 128.9(2) . 2_544
P2 O5 Zn1 133.7(2) . .
P2 O5 K1 103.02(18) . 2
Zn1 O5 K1 120.42(16) . 2
P2 O6 Zn2 140.1(3) . 1_554
P2 O6 K2 120.3(2) . 1_565
Zn2 O6 K2 96.62(15) 1_554 1_565
P3 O7 Zn1 128.7(2) . .
P3 O7 K1 122.4(2) . 1_545
Zn1 O7 K1 91.29(14) . 1_545
P3 O7 K1 94.82(17) . 2_655
Zn1 O7 K1 122.06(17) . 2_655
K1 O7 K1 94.52(11) 1_545 2_655
P3 O8 Zn2 133.4(2) . 2_645
P3 O8 K1 103.19(19) . 2_655
Zn2 O8 K1 122.58(17) 2_645 2_655
P3 O9 K2 149.1(2) . .
P4 O10 Zn2 126.3(2) . .
P4 O10 K2 123.1(2) . 1_566
Zn2 O10 K2 95.92(15) . 1_566
P4 O10 K2 91.46(17) . 2_645
Zn2 O10 K2 124.91(17) . 2_645
K2 O10 K2 92.53(11) 1_566 2_645
P4 O11 Zn1 131.5(2) . 2_655
P4 O11 K2 107.03(19) . 2_645
Zn1 O11 K2 120.83(17) 2_655 2_645
P4 O12 K1 151.2(2) . .
C1 C1 P1 114.0(5) 2 .
C2 C2 P2 113.5(5) 2_544 .
C3 C3 P3 114.8(5) 2_644 .
C4 C4 P4 113.6(5) 2_655 .

loop_
_geom_bond_atom_site_label_1
_geom_bond_atom_site_label_2
_geom_bond_distance
_geom_bond_site_symmetry_2
Zn1 O5 1.926(4) .
Zn1 O11 1.933(4) 2_655
Zn1 O7 1.943(4) .
Zn1 O2 1.946(4) .
Zn1 K1 3.5411(14) 1_545
Zn1 K2 4.0878(15) 1_565
Zn2 O8 1.931(4) 2_645
Zn2 O6 1.948(4) 1_556
Zn2 O1 1.951(4) .
Zn2 O10 1.952(4) .
Zn2 K2 3.6796(15) 1_566
K1 O12 2.687(4) .
K1 O3 2.759(4) 2
K1 O2 2.766(4) 1_565
K1 O8 2.810(4) 2_655
K1 O7 2.917(4) 1_565
K1 O7 3.007(4) 2_655
K1 O5 3.138(4) 2
K1 P3 3.4888(19) 2_655
K1 Zn1 3.5411(14) 1_565
K1 P1 3.6413(19) 1_565
K1 P2 3.786(2) 2
K1 P1 3.8548(19) 2
K2 O4 2.704(4) 2_544
K2 O11 2.745(4) 2_645
K2 O9 2.801(4) .
K2 O6 2.905(4) 1_545
K2 O10 2.924(4) 1_544
K2 O1 2.987(4) 2_545
K2 O10 3.119(4) 2_645
K2 P4 3.5076(19) 2_645
K2 Zn2 3.6796(15) 1_544
K2 P1 3.850(2) 2_545
K2 P2 3.8596(19) 2_544
K2 Zn1 4.0878(15) 1_545
P1 O2 1.515(4) .
P1 O1 1.523(4) .
P1 O3 1.544(4) .
P1 C1 1.798(6) .
P1 K1 3.6413(19) 1_545
P1 K2 3.850(2) 2_545
P1 K1 3.8548(19) 2
P2 O6 1.513(4) .
P2 O5 1.525(4) .
P2 O4 1.537(4) .
P2 C2 1.804(5) .
P2 K1 3.786(2) 2
P2 K2 3.8596(19) 2_544
P3 O8 1.524(4) .
P3 O9 1.529(4) .
P3 O7 1.535(4) .
P3 C3 1.785(5) .
P3 K1 3.4888(19) 2_655
P4 O11 1.523(4) .
P4 O10 1.528(4) .
P4 O12 1.538(4) .
P4 C4 1.796(5) .
P4 K2 3.5076(19) 2_645
O1 K2 2.987(4) 2_545
O2 K1 2.766(4) 1_545
O3 K1 2.759(4) 2
O4 K2 2.704(4) 2_544
O5 K1 3.138(4) 2
O6 Zn2 1.948(4) 1_554
O6 K2 2.905(4) 1_565
O7 K1 2.917(4) 1_545
O7 K1 3.007(4) 2_655
O8 Zn2 1.931(4) 2_645
O8 K1 2.810(4) 2_655
O10 K2 2.924(4) 1_566
O10 K2 3.119(4) 2_645
O11 Zn1 1.933(4) 2_655
O11 K2 2.745(4) 2_645
C1 C1 1.525(11) 2
C2 C2 1.532(11) 2_544
C3 C3 1.534(11) 2_644
C4 C4 1.536(11) 2_655
